data_2210867
loop_
_publ_author_name
'Sun, Feng-Xia'
'Yu, Yi-Feng'

_publ_section_title
;
 3-Benzyl 5-<i>tert</i>-butyl
 2,6-dimethyl-4-(3-nitrophenyl)-1,4-dihydropyridine-3,5-dicarboxylate
;
_journal_coeditor_code BG2009
_journal_issue 11
_journal_name_full 'Acta Crystallographica Section E'
_journal_page_first o5125
_journal_page_last o5126
_journal_paper_doi 10.1107/S1600536806043078
_journal_volume 62
_journal_year 2006
_chemical_formula_iupac 'C26 H28 N2 O6'
_chemical_formula_moiety 'C26 H28 N2 O6'
_chemical_formula_sum 'C26 H28 N2 O6'
_chemical_formula_weight 464.50
_chemical_melting_point .401E-305
_chemical_name_common
;
2,6-Dimethyl-4-(3-nitro-phenyl)-1,4-dihydro-pyridine-3,5-
dicarboxylic acid 3-benzyl ester 5-tert-butyl ester
;
_chemical_name_systematic
;
3-Benzyl 5-tert-butyl
2,6-dimethyl-4-(3-nitrophenyl)-1,4-dihydropyridine-3,5-dicarboxylate
;
_space_group_IT_number 29
_symmetry_cell_setting orthorhombic
_symmetry_space_group_name_Hall 'P 2c -2ac'
_symmetry_space_group_name_H-M 'P c a 21'
_atom_sites_solution_hydrogens geom
_atom_sites_solution_primary direct
_atom_sites_solution_secondary difmap
_audit_creation_method SHELXL97
_cell_angle_alpha 90.00
_cell_angle_beta 90.00
_cell_angle_gamma 90.00
_cell_formula_units_Z 4
_cell_length_a 24.359(2)
_cell_length_b 9.2553(8)
_cell_length_c 10.9579(12)
_cell_measurement_reflns_used 6098
_cell_measurement_temperature 113(2)
_cell_measurement_theta_max 27.9
_cell_measurement_theta_min 1.7
_cell_volume 2470.5(4)
_computing_cell_refinement CrystalClear
_computing_data_collection 'CrystalClear (Rigaku, 2005)'
_computing_data_reduction CrystalClear
_computing_molecular_graphics 'CrystalStructure (Rigaku, 2005)'
_computing_publication_material CrystalStructure
_computing_structure_refinement 'SHELXL97 (Sheldrick, 1997)'
_computing_structure_solution 'SHELXS97 (Sheldrick, 1997)'
_diffrn_ambient_temperature 113(2)
_diffrn_detector_area_resol_mean 7.31
_diffrn_measured_fraction_theta_full 0.998
_diffrn_measured_fraction_theta_max 0.998
_diffrn_measurement_device_type 'Rigaku Saturn'
_diffrn_measurement_method \w
_diffrn_radiation_monochromator confocal
_diffrn_radiation_source 'rotating anode'
_diffrn_radiation_type MoK\a
_diffrn_radiation_wavelength 0.71070
_diffrn_reflns_av_R_equivalents 0.0449
_diffrn_reflns_av_sigmaI/netI 0.0510
_diffrn_reflns_limit_h_max 32
_diffrn_reflns_limit_h_min -32
_diffrn_reflns_limit_k_max 8
_diffrn_reflns_limit_k_min -12
_diffrn_reflns_limit_l_max 14
_diffrn_reflns_limit_l_min -8
_diffrn_reflns_number 14798
_diffrn_reflns_theta_full 27.85
_diffrn_reflns_theta_max 27.85
_diffrn_reflns_theta_min 1.67
_diffrn_standards_decay_% 0
_diffrn_standards_interval_count 0
_diffrn_standards_interval_time 0
_diffrn_standards_number 0
_exptl_absorpt_coefficient_mu 0.089
_exptl_absorpt_correction_T_max 0.98
_exptl_absorpt_correction_T_min 0.96
_exptl_absorpt_correction_type multi-scan
_exptl_absorpt_process_details '(Jacobson, 1998)'
_exptl_crystal_colour yellow
_exptl_crystal_density_diffrn 1.249
_exptl_crystal_density_method 'not measured'
_exptl_crystal_description block
_exptl_crystal_F_000 984
_exptl_crystal_size_max 0.36
_exptl_crystal_size_mid 0.34
_exptl_crystal_size_min 0.24
_refine_diff_density_max 0.215
_refine_diff_density_min -0.169
_refine_ls_abs_structure_details 'Data have been merged'
_refine_ls_extinction_coef 0.0253(16)
_refine_ls_extinction_expression Fc^*^=kFc[1+0.001xFc^2^\l^3^/sin(2\q)]^-1/4^
_refine_ls_extinction_method 'SHELXL97 (Sheldrick, 1997)'
_refine_ls_goodness_of_fit_ref 1.025
_refine_ls_hydrogen_treatment mixed
_refine_ls_matrix_type full
_refine_ls_number_parameters 318
_refine_ls_number_reflns 3086
_refine_ls_number_restraints 1
_refine_ls_restrained_S_all 1.025
_refine_ls_R_factor_all 0.0387
_refine_ls_R_factor_gt 0.0341
_refine_ls_shift/su_max 0.000
_refine_ls_shift/su_mean 0.000
_refine_ls_structure_factor_coef Fsqd
_refine_ls_weighting_details 'calc w = 1/[\s^2^(Fo^2^)+(0.0461P)^2^] where P=(Fo^2^+2Fc^2^)/3'
_refine_ls_weighting_scheme calc
_refine_ls_wR_factor_gt 0.0741
_refine_ls_wR_factor_ref 0.0760
_reflns_number_gt 2762
_reflns_number_total 3086
_reflns_threshold_expression I>2\s(I)
_cod_data_source_file bg2009.cif
_cod_data_source_block I
_cod_original_cell_volume 2470.4(4)
_cod_database_code 2210867
_cod_database_fobs_code 2210867

loop_
_symmetry_equiv_pos_as_xyz
'x, y, z'
'-x+1/2, y, z+1/2'
'x+1/2, -y, z'
'-x, -y, z+1/2'

loop_
_atom_site_type_symbol
_atom_site_label
_atom_site_fract_x
_atom_site_fract_y
_atom_site_fract_z
_atom_site_U_iso_or_equiv
_atom_site_adp_type
_atom_site_calc_flag
_atom_site_refinement_flags
_atom_site_occupancy
O O1 0.21240(5) 0.25553(14) 0.48790(15) 0.0268(3) Uani d . 1
O O2 0.23889(4) 0.41710(12) 0.34428(13) 0.0192(3) Uani d . 1
O O3 0.03328(5) 0.65771(15) 0.09103(14) 0.0282(3) Uani d . 1
O O4 0.12027(5) 0.72813(13) 0.12369(13) 0.0204(3) Uani d . 1
O O5 0.15574(7) 0.93348(16) 0.74968(15) 0.0410(4) Uani d . 1
O O6 0.09064(6) 0.78209(16) 0.70860(15) 0.0317(4) Uani d . 1
N N1 0.04936(6) 0.40772(17) 0.41520(16) 0.0199(3) Uani d . 1
N N3 0.13286(6) 0.84789(17) 0.68126(16) 0.0251(4) Uani d . 1
C C1 0.10076(6) 0.34918(18) 0.44166(18) 0.0176(4) Uani d . 1
C C2 0.14583(6) 0.40706(18) 0.38777(18) 0.0167(4) Uani d . 1
C C3 0.14194(6) 0.54300(18) 0.30915(17) 0.0159(4) Uani d . 1
H H3 0.1667 0.5304 0.2371 0.019 Uiso calc R 1
C C4 0.08328(6) 0.56349(18) 0.26206(18) 0.0168(4) Uani d . 1
C C5 0.04007(6) 0.50318(18) 0.32148(18) 0.0184(4) Uani d . 1
C C6 0.09828(7) 0.2221(2) 0.5258(2) 0.0246(4) Uani d . 1
H H6A 0.0604 0.2080 0.5536 0.029 Uiso calc R 1
H H6B 0.1220 0.2395 0.5965 0.029 Uiso calc R 1
H H6C 0.1108 0.1354 0.4826 0.029 Uiso calc R 1
C C7 -0.01996(6) 0.5269(2) 0.2957(2) 0.0240(4) Uani d . 1
H H7A -0.0412 0.5103 0.3703 0.029 Uiso calc R 1
H H7B -0.0321 0.4595 0.2322 0.029 Uiso calc R 1
H H7C -0.0257 0.6264 0.2677 0.029 Uiso calc R 1
C C8 0.20123(6) 0.34884(18) 0.41419(18) 0.0169(4) Uani d . 1
C C9 0.29863(6) 0.39426(19) 0.36270(19) 0.0205(4) Uani d . 1
C C10 0.32286(7) 0.4932(2) 0.2666(2) 0.0295(5) Uani d . 1
H H10A 0.3113 0.5929 0.2826 0.035 Uiso calc R 1
H H10B 0.3099 0.4635 0.1858 0.035 Uiso calc R 1
H H10C 0.3630 0.4872 0.2694 0.035 Uiso calc R 1
C C11 0.31418(8) 0.4427(2) 0.4906(2) 0.0307(5) Uani d . 1
H H11A 0.3014 0.5419 0.5037 0.037 Uiso calc R 1
H H11B 0.3542 0.4388 0.4999 0.037 Uiso calc R 1
H H11C 0.2970 0.3785 0.5505 0.037 Uiso calc R 1
C C12 0.31399(7) 0.2382(2) 0.3378(2) 0.0283(5) Uani d . 1
H H12A 0.2989 0.1764 0.4022 0.034 Uiso calc R 1
H H12B 0.3541 0.2288 0.3362 0.034 Uiso calc R 1
H H12C 0.2989 0.2086 0.2587 0.034 Uiso calc R 1
C C13 0.07496(7) 0.65146(19) 0.15319(18) 0.0184(4) Uani d . 1
C C14 0.11696(7) 0.8142(2) 0.0122(2) 0.0235(4) Uani d . 1
H H14A 0.0988 0.7565 -0.0523 0.028 Uiso calc R 1
H H14B 0.1546 0.8372 -0.0160 0.028 Uiso calc R 1
C C15 0.08555(7) 0.9531(2) 0.0305(2) 0.0237(4) Uani d . 1
C C16 0.10043(10) 1.0483(2) 0.1228(2) 0.0403(6) Uani d . 1
H H16 0.1297 1.0244 0.1763 0.048 Uiso calc R 1
C C17 0.07263(13) 1.1780(3) 0.1370(3) 0.0533(7) Uani d . 1
H H17 0.0829 1.2424 0.2005 0.064 Uiso calc R 1
C C18 0.03018(11) 1.2141(3) 0.0596(3) 0.0488(7) Uani d . 1
H H18 0.0116 1.3036 0.0692 0.059 Uiso calc R 1
C C19 0.01474(9) 1.1201(3) -0.0317(3) 0.0415(6) Uani d . 1
H H19 -0.0148 1.1444 -0.0845 0.050 Uiso calc R 1
C C20 0.04250(8) 0.9893(2) -0.0467(2) 0.0295(5) Uani d . 1
H H20 0.0319 0.9248 -0.1099 0.035 Uiso calc R 1
C C21 0.16163(6) 0.67421(18) 0.38105(18) 0.0171(4) Uani d . 1
C C22 0.13831(6) 0.70441(19) 0.49354(19) 0.0180(4) Uani d . 1
H H22 0.1095 0.6457 0.5243 0.022 Uiso calc R 1
C C23 0.15745(7) 0.82129(19) 0.56099(19) 0.0204(4) Uani d . 1
C C24 0.19894(7) 0.9118(2) 0.5196(2) 0.0240(4) Uani d . 1
H H24 0.2115 0.9909 0.5674 0.029 Uiso calc R 1
C C25 0.22136(7) 0.8827(2) 0.4062(2) 0.0264(5) Uani d . 1
H H25 0.2495 0.9433 0.3748 0.032 Uiso calc R 1
C C26 0.20317(7) 0.76555(18) 0.3375(2) 0.0217(4) Uani d . 1
H H26 0.2191 0.7472 0.2600 0.026 Uiso calc R 1
H H1 0.0226(9) 0.377(2) 0.457(2) 0.033(6) Uiso d . 1

loop_
_atom_site_aniso_label
_atom_site_aniso_U_11
_atom_site_aniso_U_22
_atom_site_aniso_U_33
_atom_site_aniso_U_12
_atom_site_aniso_U_13
_atom_site_aniso_U_23
O1 0.0209(6) 0.0265(7) 0.0331(9) 0.0012(5) 0.0001(6) 0.0101(7)
O2 0.0114(5) 0.0230(6) 0.0233(8) 0.0002(4) 0.0007(5) 0.0030(6)
O3 0.0236(6) 0.0357(8) 0.0254(9) -0.0031(5) -0.0107(6) 0.0038(7)
O4 0.0183(5) 0.0251(7) 0.0178(8) 0.0001(5) 0.0004(5) 0.0041(6)
O5 0.0616(10) 0.0338(9) 0.0275(9) -0.0164(7) -0.0011(8) -0.0121(8)
O6 0.0337(7) 0.0348(8) 0.0266(9) -0.0049(6) 0.0043(6) -0.0067(7)
N1 0.0131(6) 0.0257(8) 0.0210(9) -0.0013(5) 0.0033(6) 0.0039(7)
N3 0.0358(9) 0.0186(8) 0.0208(10) 0.0001(7) -0.0038(7) -0.0019(8)
C1 0.0160(7) 0.0182(8) 0.0186(11) -0.0009(6) 0.0000(7) -0.0035(8)
C2 0.0165(7) 0.0157(8) 0.0179(10) 0.0007(6) 0.0001(7) -0.0030(8)
C3 0.0130(7) 0.0180(8) 0.0166(10) -0.0002(6) 0.0010(7) -0.0001(8)
C4 0.0154(7) 0.0176(9) 0.0174(10) 0.0001(6) -0.0016(7) -0.0047(8)
C5 0.0150(7) 0.0201(9) 0.0201(11) 0.0000(6) -0.0008(7) -0.0042(8)
C6 0.0188(8) 0.0253(10) 0.0296(13) -0.0028(7) 0.0028(8) 0.0044(9)
C7 0.0143(8) 0.0298(10) 0.0278(12) -0.0005(7) -0.0009(7) -0.0004(9)
C8 0.0160(7) 0.0158(8) 0.0188(11) -0.0011(6) 0.0002(7) -0.0016(8)
C9 0.0114(7) 0.0224(9) 0.0278(12) -0.0002(6) -0.0021(7) -0.0005(9)
C10 0.0166(8) 0.0333(11) 0.0385(14) -0.0011(7) 0.0037(8) 0.0090(10)
C11 0.0225(8) 0.0376(12) 0.0320(13) -0.0047(8) -0.0054(9) -0.0065(11)
C12 0.0198(8) 0.0261(10) 0.0392(13) 0.0028(7) 0.0039(9) -0.0029(10)
C13 0.0169(7) 0.0191(9) 0.0191(11) 0.0007(6) -0.0016(7) -0.0043(8)
C14 0.0269(8) 0.0264(10) 0.0173(11) 0.0027(8) 0.0026(8) 0.0044(9)
C15 0.0277(8) 0.0222(10) 0.0211(11) 0.0005(7) 0.0039(8) 0.0016(9)
C16 0.0557(14) 0.0345(12) 0.0306(15) 0.0037(10) -0.0077(12) -0.0025(11)
C17 0.088(2) 0.0318(13) 0.0397(17) 0.0072(13) 0.0028(16) -0.0127(13)
C18 0.0688(16) 0.0294(12) 0.0482(18) 0.0153(11) 0.0223(14) 0.0014(13)
C19 0.0371(11) 0.0395(13) 0.0480(17) 0.0150(10) 0.0058(11) 0.0107(13)
C20 0.0303(9) 0.0298(11) 0.0283(13) 0.0030(8) 0.0013(9) 0.0007(10)
C21 0.0141(7) 0.0169(8) 0.0203(11) 0.0011(6) -0.0040(7) 0.0024(8)
C22 0.0163(7) 0.0175(8) 0.0201(11) -0.0003(6) -0.0022(7) 0.0004(8)
C23 0.0236(8) 0.0181(9) 0.0196(11) 0.0020(7) -0.0046(7) -0.0003(8)
C24 0.0255(8) 0.0168(9) 0.0299(13) -0.0028(7) -0.0069(8) -0.0017(9)
C25 0.0228(8) 0.0205(9) 0.0360(14) -0.0062(7) 0.0007(9) 0.0025(9)
C26 0.0182(7) 0.0225(9) 0.0243(11) -0.0008(6) 0.0006(7) 0.0018(9)

loop_
_atom_type_symbol
_atom_type_description
_atom_type_scat_dispersion_real
_atom_type_scat_dispersion_imag
_atom_type_scat_source
C C 0.0033 0.0000 'International Tables Vol C Tables 4.2.6.8 and 6.1.1.4'
H H 0.0000 0.0000 'International Tables Vol C Tables 4.2.6.8 and 6.1.1.4'
N N 0.0061 0.0000 'International Tables Vol C Tables 4.2.6.8 and 6.1.1.4'
O O 0.0106 0.0000 'International Tables Vol C Tables 4.2.6.8 and 6.1.1.4'

loop_
_geom_angle_atom_site_label_1
_geom_angle_atom_site_label_2
_geom_angle_atom_site_label_3
_geom_angle
C8 O2 C9 121.44(14)
C13 O4 C14 116.20(14)
C5 N1 C1 123.58(15)
C5 N1 H1 119.4(16)
C1 N1 H1 116.9(16)
O5 N3 O6 123.41(18)
O5 N3 C23 118.18(16)
O6 N3 C23 118.41(16)
C2 C1 N1 118.85(17)
C2 C1 C6 127.69(15)
N1 C1 C6 113.41(14)
C1 C2 C8 120.55(16)
C1 C2 C3 121.36(14)
C8 C2 C3 117.79(13)
C21 C3 C2 110.18(15)
C21 C3 C4 111.65(13)
C2 C3 C4 110.48(13)
C21 C3 H3 108.1
C2 C3 H3 108.1
C4 C3 H3 108.1
C5 C4 C13 120.93(15)
C5 C4 C3 120.73(17)
C13 C4 C3 118.33(14)
C4 C5 N1 119.69(15)
C4 C5 C7 127.08(18)
N1 C5 C7 113.22(15)
C1 C6 H6A 109.5
C1 C6 H6B 109.5
H6A C6 H6B 109.5
C1 C6 H6C 109.5
H6A C6 H6C 109.5
H6B C6 H6C 109.5
C5 C7 H7A 109.5
C5 C7 H7B 109.5
H7A C7 H7B 109.5
C5 C7 H7C 109.5
H7A C7 H7C 109.5
H7B C7 H7C 109.5
O1 C8 O2 123.89(14)
O1 C8 C2 126.39(16)
O2 C8 C2 109.71(15)
O2 C9 C10 101.62(14)
O2 C9 C12 110.67(14)
C10 C9 C12 110.76(17)
O2 C9 C11 109.15(15)
C10 C9 C11 111.44(16)
C12 C9 C11 112.67(17)
C9 C10 H10A 109.5
C9 C10 H10B 109.5
H10A C10 H10B 109.5
C9 C10 H10C 109.5
H10A C10 H10C 109.5
H10B C10 H10C 109.5
C9 C11 H11A 109.5
C9 C11 H11B 109.5
H11A C11 H11B 109.5
C9 C11 H11C 109.5
H11A C11 H11C 109.5
H11B C11 H11C 109.5
C9 C12 H12A 109.5
C9 C12 H12B 109.5
H12A C12 H12B 109.5
C9 C12 H12C 109.5
H12A C12 H12C 109.5
H12B C12 H12C 109.5
O3 C13 O4 121.30(18)
O3 C13 C4 126.64(16)
O4 C13 C4 112.05(14)
O4 C14 C15 112.43(16)
O4 C14 H14A 109.1
C15 C14 H14A 109.1
O4 C14 H14B 109.1
C15 C14 H14B 109.1
H14A C14 H14B 107.9
C20 C15 C16 119.21(18)
C20 C15 C14 120.49(19)
C16 C15 C14 120.28(19)
C17 C16 C15 120.2(2)
C17 C16 H16 119.9
C15 C16 H16 119.9
C18 C17 C16 120.4(3)
C18 C17 H17 119.8
C16 C17 H17 119.8
C19 C18 C17 119.9(2)
C19 C18 H18 120.0
C17 C18 H18 120.0
C18 C19 C20 120.0(2)
C18 C19 H19 120.0
C20 C19 H19 120.0
C15 C20 C19 120.2(2)
C15 C20 H20 119.9
C19 C20 H20 119.9
C22 C21 C26 118.48(17)
C22 C21 C3 119.43(15)
C26 C21 C3 122.09(17)
C21 C22 C23 119.49(16)
C21 C22 H22 120.3
C23 C22 H22 120.3
C24 C23 C22 122.68(19)
C24 C23 N3 119.24(17)
C22 C23 N3 118.09(16)
C25 C24 C23 117.54(18)
C25 C24 H24 121.2
C23 C24 H24 121.2
C24 C25 C26 120.77(17)
C24 C25 H25 119.6
C26 C25 H25 119.6
C25 C26 C21 121.03(19)
C25 C26 H26 119.5
C21 C26 H26 119.5

loop_
_geom_bond_atom_site_label_1
_geom_bond_atom_site_label_2
_geom_bond_distance
O1 C8 1.213(2)
O2 C8 1.352(2)
O2 C9 1.4842(18)
O3 C13 1.224(2)
O4 C13 1.351(2)
O4 C14 1.461(3)
O5 N3 1.225(2)
O6 N3 1.232(2)
N1 C5 1.374(3)
N1 C1 1.395(2)
N1 H1 0.84(2)
N3 C23 1.468(3)
C1 C2 1.357(2)
C1 C6 1.496(3)
C2 C8 1.482(2)
C2 C3 1.528(2)
C3 C21 1.525(2)
C3 C4 1.531(2)
C3 H3 1.0000
C4 C5 1.358(2)
C4 C13 1.458(3)
C5 C7 1.506(2)
C6 H6A 0.9800
C6 H6B 0.9800
C6 H6C 0.9800
C7 H7A 0.9800
C7 H7B 0.9800
C7 H7C 0.9800
C9 C10 1.515(3)
C9 C12 1.517(3)
C9 C11 1.519(3)
C10 H10A 0.9800
C10 H10B 0.9800
C10 H10C 0.9800
C11 H11A 0.9800
C11 H11B 0.9800
C11 H11C 0.9800
C12 H12A 0.9800
C12 H12B 0.9800
C12 H12C 0.9800
C14 C15 1.510(3)
C14 H14A 0.9900
C14 H14B 0.9900
C15 C20 1.388(3)
C15 C16 1.389(3)
C16 C17 1.387(3)
C16 H16 0.9500
C17 C18 1.378(4)
C17 H17 0.9500
C18 C19 1.378(4)
C18 H18 0.9500
C19 C20 1.397(3)
C19 H19 0.9500
C20 H20 0.9500
C21 C22 1.386(3)
C21 C26 1.402(2)
C22 C23 1.391(2)
C22 H22 0.9500
C23 C24 1.389(3)
C24 C25 1.385(3)
C24 H24 0.9500
C25 C26 1.392(3)
C25 H25 0.9500
C26 H26 0.9500

loop_
_geom_hbond_atom_site_label_D
_geom_hbond_atom_site_label_H
_geom_hbond_atom_site_label_A
_geom_hbond_site_symmetry_A
_geom_hbond_distance_DH
_geom_hbond_distance_HA
_geom_hbond_distance_DA
_geom_hbond_angle_DHA
N1 H1 O3 4_565 0.84(2) 2.03(2) 2.851(2) 164(2)

loop_
_geom_torsion_atom_site_label_1
_geom_torsion_atom_site_label_2
_geom_torsion_atom_site_label_3
_geom_torsion_atom_site_label_4
_geom_torsion
C5 N1 C1 C2 12.3(3)
C5 N1 C1 C6 -165.56(17)
N1 C1 C2 C8 179.49(16)
C6 C1 C2 C8 -3.0(3)
N1 C1 C2 C3 6.0(3)
C6 C1 C2 C3 -176.56(18)
C1 C2 C3 C21 101.84(19)
C8 C2 C3 C21 -71.85(19)
C1 C2 C3 C4 -22.0(2)
C8 C2 C3 C4 164.30(16)
C21 C3 C4 C5 -99.72(19)
C2 C3 C4 C5 23.3(2)
C21 C3 C4 C13 79.2(2)
C2 C3 C4 C13 -157.81(15)
C13 C4 C5 N1 172.62(16)
C3 C4 C5 N1 -8.5(3)
C13 C4 C5 C7 -6.4(3)
C3 C4 C5 C7 172.45(17)
C1 N1 C5 C4 -10.9(3)
C1 N1 C5 C7 168.25(17)
C9 O2 C8 O1 -7.1(3)
C9 O2 C8 C2 172.01(14)
C1 C2 C8 O1 -4.9(3)
C3 C2 C8 O1 168.89(19)
C1 C2 C8 O2 176.02(16)
C3 C2 C8 O2 -10.2(2)
C8 O2 C9 C10 -179.12(16)
C8 O2 C9 C12 63.2(2)
C8 O2 C9 C11 -61.3(2)
C14 O4 C13 O3 -1.9(2)
C14 O4 C13 C4 177.00(15)
C5 C4 C13 O3 -15.4(3)
C3 C4 C13 O3 165.70(18)
C5 C4 C13 O4 165.81(16)
C3 C4 C13 O4 -13.1(2)
C13 O4 C14 C15 78.4(2)
O4 C14 C15 C20 -127.87(19)
O4 C14 C15 C16 53.9(2)
C20 C15 C16 C17 -0.2(3)
C14 C15 C16 C17 178.0(2)
C15 C16 C17 C18 -0.3(4)
C16 C17 C18 C19 0.7(4)
C17 C18 C19 C20 -0.7(4)
C16 C15 C20 C19 0.3(3)
C14 C15 C20 C19 -177.94(19)
C18 C19 C20 C15 0.2(3)
C2 C3 C21 C22 -54.09(18)
C4 C3 C21 C22 69.1(2)
C2 C3 C21 C26 125.38(17)
C4 C3 C21 C26 -111.45(18)
C26 C21 C22 C23 -1.6(2)
C3 C21 C22 C23 177.93(15)
C21 C22 C23 C24 0.9(3)
C21 C22 C23 N3 -178.36(15)
O5 N3 C23 C24 -12.0(3)
O6 N3 C23 C24 168.65(17)
O5 N3 C23 C22 167.30(17)
O6 N3 C23 C22 -12.0(2)
C22 C23 C24 C25 0.3(3)
N3 C23 C24 C25 179.56(16)
C23 C24 C25 C26 -0.8(3)
C24 C25 C26 C21 0.2(3)
C22 C21 C26 C25 1.0(3)
C3 C21 C26 C25 -178.44(16)
